data_4329581
loop_
_publ_author_name
'Scott R. Daly'
'Do Young Kim'
'Gregory S. Girolami'

_publ_contact_author_address
;Department of Chemistry, Box 4-6
University of Illinois at Urbana-Champaign
600 South Mathews
Urbana, IL 61801
;
_publ_contact_author_email girolami@scs.illinois.edu
_publ_contact_author_fax '(217) 333-2685'
_publ_contact_author_name 'Gregory S. Girolami'
_publ_contact_author_phone '(217) 333-2729'
_publ_section_title
;
 Lanthanide N,N-Dimethylaminodiboranates as a New Class of Highly Volatile
 Chemical Vapor Deposition Precursors
;
_journal_name_full 'Inorganic Chemistry'
_journal_page_first 7050
_journal_page_last 7065
_journal_paper_doi 10.1021/ic201852j
_journal_volume 51
_journal_year 2012
_chemical_formula_sum 'C12 H72 B12 Er2 N6'
_chemical_formula_weight 765.00
_chemical_name_systematic
; 
 Tris(N,N-dimethylaminodiboranato)erbium(III) 
;
_space_group_IT_number 33
_symmetry_cell_setting orthorhombic
_symmetry_space_group_name_Hall 'P 2c -2n'
_symmetry_space_group_name_H-M 'P n a 21'
_atom_sites_solution_hydrogens geom
_atom_sites_solution_primary direct
_atom_sites_solution_secondary difmap
_audit_creation_method SHELXL-97
_cell_angle_alpha 90.00
_cell_angle_beta 90.00
_cell_angle_gamma 90.00
_cell_formula_units_Z 4
_cell_length_a 28.464(3)
_cell_length_b 14.0417(14)
_cell_length_c 9.3917(9)
_cell_measurement_reflns_used 6720
_cell_measurement_temperature 193(2)
_cell_measurement_theta_max 25.72
_cell_measurement_theta_min 1.43
_cell_volume 3753.7(7)
_computing_cell_refinement 'Bruker APEX'
_computing_data_collection 'Bruker APEX'
_computing_data_reduction 'Bruker SAINT'
_computing_molecular_graphics 'Bruker SHELXTL'
_computing_publication_material 'Bruker SHELXTL'
_computing_structure_refinement 'SHELXL-97 (Sheldrick, 1997)'
_computing_structure_solution 'SHELXS-97 (Sheldrick, 1990)'
_diffrn_ambient_temperature 193(2)
_diffrn_detector_area_resol_mean 8.33
_diffrn_measured_fraction_theta_full 0.985
_diffrn_measured_fraction_theta_max 0.985
_diffrn_measurement_device_type 'CCD area detector'
_diffrn_measurement_method 'phi and omega scans'
_diffrn_radiation_monochromator graphite
_diffrn_radiation_source 'fine-focus sealed tube'
_diffrn_radiation_type MoK\a
_diffrn_radiation_wavelength 0.71073
_diffrn_reflns_av_R_equivalents 0.1654
_diffrn_reflns_av_sigmaI/netI 0.2498
_diffrn_reflns_limit_h_max 34
_diffrn_reflns_limit_h_min -34
_diffrn_reflns_limit_k_max 17
_diffrn_reflns_limit_k_min -16
_diffrn_reflns_limit_l_max 11
_diffrn_reflns_limit_l_min -11
_diffrn_reflns_number 30691
_diffrn_reflns_theta_full 25.72
_diffrn_reflns_theta_max 25.72
_diffrn_reflns_theta_min 1.43
_exptl_absorpt_coefficient_mu 4.452
_exptl_absorpt_correction_T_max 0.91640
_exptl_absorpt_correction_T_min 0.72946
_exptl_absorpt_correction_type integration
_exptl_absorpt_process_details SHELXTL/XPREP
_exptl_crystal_colour pink
_exptl_crystal_density_diffrn 1.354
_exptl_crystal_description columnar
_exptl_crystal_F_000 1528
_exptl_crystal_size_max 0.09
_exptl_crystal_size_mid 0.04
_exptl_crystal_size_min 0.02
_refine_diff_density_max 1.080
_refine_diff_density_min -0.748
_refine_diff_density_rms 0.154
_refine_ls_abs_structure_details 'Flack H D (1983), Acta Cryst. A39, 876-881'
_refine_ls_abs_structure_Flack 0.17(4)
_refine_ls_extinction_method none
_refine_ls_goodness_of_fit_ref 0.712
_refine_ls_hydrogen_treatment constr
_refine_ls_matrix_type full
_refine_ls_number_parameters 298
_refine_ls_number_reflns 6720
_refine_ls_number_restraints 133
_refine_ls_restrained_S_all 0.706
_refine_ls_R_factor_all 0.1403
_refine_ls_R_factor_gt 0.0476
_refine_ls_shift/su_max 0.000
_refine_ls_shift/su_mean 0.000
_refine_ls_structure_factor_coef Fsqd
_refine_ls_weighting_details 'calc w=1/[\s^2^(Fo^2^)+(0.0003P)^2^+0.0000P] where P=(Fo^2^+2Fc^2^)/3'
_refine_ls_weighting_scheme calc
_refine_ls_wR_factor_gt 0.0612
_refine_ls_wR_factor_ref 0.0762
_reflns_number_gt 2973
_reflns_number_total 6720
_reflns_threshold_expression >2sigma(I)
_cod_data_source_file ic201852j_si_002_05.cif
_cod_data_source_block fa53x_face
_cod_original_cell_volume 3753.7(6)
_cod_database_code 4329581

loop_
_symmetry_equiv_pos_as_xyz
'x, y, z'
'-x, -y, z+1/2'
'x+1/2, -y+1/2, z'
'-x+1/2, y+1/2, z+1/2'

loop_
_atom_site_label
_atom_site_type_symbol
_atom_site_fract_x
_atom_site_fract_y
_atom_site_fract_z
_atom_site_U_iso_or_equiv
_atom_site_adp_type
_atom_site_occupancy
_atom_site_symmetry_multiplicity
_atom_site_calc_flag
_atom_site_refinement_flags
_atom_site_disorder_assembly
_atom_site_disorder_group
Er1 Er 0.06197(2) 0.24180(7) 0.02577(6) 0.02186(19) Uani 0.9309(10) 1 d PU A 1
Er2 Er 0.27291(2) 0.23741(6) -0.01636(5) 0.02266(19) Uani 0.9309(10) 1 d PU A 1
B1 B 0.0445(7) 0.0734(13) -0.1099(17) 0.023(3) Uani 0.9309(10) 1 d PU A 1
H1A H 0.0453 -0.0084 -0.1177 0.027 Uiso 0.9309(10) 1 d PR A 1
H1B H 0.0276 0.0954 -0.0036 0.027 Uiso 0.9309(10) 1 d PR A 1
H1C H 0.0821 0.1026 -0.1157 0.027 Uiso 0.9309(10) 1 d PR A 1
B2 B 0.0112(7) 0.2235(14) -0.2213(18) 0.026(3) Uani 0.9309(10) 1 d PU A 1
H2A H 0.0477 0.2564 -0.2397 0.032 Uiso 0.9309(10) 1 d PR A 1
H2B H -0.0015 0.2420 -0.1085 0.032 Uiso 0.9309(10) 1 d PR A 1
H2C H -0.0148 0.2535 -0.3036 0.032 Uiso 0.9309(10) 1 d PR A 1
N1 N 0.0141(5) 0.1157(11) -0.2359(16) 0.029(3) Uani 0.9309(10) 1 d PU A 1
C1 C 0.0388(6) 0.0897(14) -0.3716(15) 0.048(5) Uani 0.9309(10) 1 d PU A 1
H1D H 0.0434 0.0206 -0.3761 0.072 Uiso 0.9309(10) 1 d PR A 1
H1E H 0.0693 0.1217 -0.3758 0.072 Uiso 0.9309(10) 1 d PR A 1
H1F H 0.0194 0.1102 -0.4522 0.072 Uiso 0.9309(10) 1 d PR A 1
C2 C -0.0316(6) 0.0755(13) -0.232(2) 0.037(5) Uani 0.9309(10) 1 d PU A 1
H2D H -0.0494 0.0948 -0.3161 0.055 Uiso 0.9309(10) 1 d PR A 1
H2E H -0.0479 0.0972 -0.1458 0.055 Uiso 0.9309(10) 1 d PR A 1
H2F H -0.0288 0.0059 -0.2298 0.055 Uiso 0.9309(10) 1 d PR A 1
B3 B -0.0038(6) 0.2508(16) 0.2388(15) 0.026(3) Uani 0.9309(10) 1 d PU A 1
H3A H -0.0236 0.2169 0.3328 0.031 Uiso 0.9309(10) 1 d PR A 1
H3B H 0.0342 0.2233 0.2368 0.031 Uiso 0.9309(10) 1 d PR A 1
H3C H -0.0222 0.2308 0.1340 0.031 Uiso 0.9309(10) 1 d PR A 1
B4 B 0.0281(7) 0.4031(16) 0.147(2) 0.032(4) Uani 0.9309(10) 1 d PU A 1
H4A H 0.0148 0.3858 0.0345 0.038 Uiso 0.9309(10) 1 d PR A 1
H4B H 0.0656 0.3743 0.1610 0.038 Uiso 0.9309(10) 1 d PR A 1
H4C H 0.0281 0.4843 0.1638 0.038 Uiso 0.9309(10) 1 d PR A 1
N2 N -0.0040(6) 0.3566(10) 0.2567(14) 0.026(3) Uani 0.9309(10) 1 d PU A 1
C3 C -0.0515(6) 0.3940(14) 0.2512(19) 0.047(5) Uani 0.9309(10) 1 d PU A 1
H3D H -0.0512 0.4638 0.2531 0.071 Uiso 0.9309(10) 1 d PR A 1
H3E H -0.0696 0.3700 0.3324 0.071 Uiso 0.9309(10) 1 d PR A 1
H3F H -0.0661 0.3721 0.1624 0.071 Uiso 0.9309(10) 1 d PR A 1
C4 C 0.0138(7) 0.3827(14) 0.4056(17) 0.066(7) Uani 0.9309(10) 1 d PU A 1
H4D H 0.0071 0.4497 0.4263 0.099 Uiso 0.9309(10) 1 d PR A 1
H4E H 0.0477 0.3713 0.4138 0.099 Uiso 0.9309(10) 1 d PR A 1
H4F H -0.0030 0.3422 0.4737 0.099 Uiso 0.9309(10) 1 d PR A 1
B5 B 0.3212(6) 0.2538(15) 0.2343(18) 0.023(3) Uani 0.9309(10) 1 d PU A 1
H5A H 0.3381 0.2210 0.3342 0.027 Uiso 0.9309(10) 1 d PR A 1
H5B H 0.3453 0.2415 0.1378 0.027 Uiso 0.9309(10) 1 d PR A 1
H5C H 0.2854 0.2184 0.2138 0.027 Uiso 0.9309(10) 1 d PR A 1
B6 B 0.2847(7) 0.4033(13) 0.1308(18) 0.027(3) Uani 0.9309(10) 1 d PU A 1
H6A H 0.2476 0.3709 0.1340 0.032 Uiso 0.9309(10) 1 d PR A 1
H6B H 0.3025 0.3839 0.0248 0.032 Uiso 0.9309(10) 1 d PR A 1
H6C H 0.2821 0.4848 0.1406 0.032 Uiso 0.9309(10) 1 d PR A 1
N3 N 0.3145(5) 0.3611(10) 0.2579(15) 0.024(3) Uani 0.9309(10) 1 d PU A 1
C5 C 0.3590(7) 0.4044(15) 0.2670(19) 0.051(5) Uani 0.9309(10) 1 d PU A 1
H5D H 0.3558 0.4731 0.2827 0.076 Uiso 0.9309(10) 1 d PR A 1
H5E H 0.3756 0.3932 0.1771 0.076 Uiso 0.9309(10) 1 d PR A 1
H5F H 0.3769 0.3762 0.3455 0.076 Uiso 0.9309(10) 1 d PR A 1
C6 C 0.2898(7) 0.3783(12) 0.3936(15) 0.043(5) Uani 0.9309(10) 1 d PU A 1
H6D H 0.3050 0.3411 0.4689 0.064 Uiso 0.9309(10) 1 d PR A 1
H6E H 0.2570 0.3580 0.3837 0.064 Uiso 0.9309(10) 1 d PR A 1
H6F H 0.2908 0.4461 0.4184 0.064 Uiso 0.9309(10) 1 d PR A 1
B7 B 0.3402(7) 0.2351(15) -0.2238(18) 0.029(3) Uani 0.9309(10) 1 d PU A 1
H7A H 0.3406 0.2584 -0.1064 0.035 Uiso 0.9309(10) 1 d PR A 1
H7B H 0.3052 0.2574 -0.2753 0.035 Uiso 0.9309(10) 1 d PR A 1
H7C H 0.3708 0.2709 -0.2832 0.035 Uiso 0.9309(10) 1 d PR A 1
B8 B 0.3101(7) 0.0801(15) -0.132(2) 0.030(3) Uani 0.9309(10) 1 d PU A 1
H8A H 0.3121 -0.0014 -0.1427 0.036 Uiso 0.9309(10) 1 d PR A 1
H8B H 0.2726 0.1053 -0.1579 0.036 Uiso 0.9309(10) 1 d PR A 1
H8C H 0.3193 0.1015 -0.0168 0.036 Uiso 0.9309(10) 1 d PR A 1
N4 N 0.3469(6) 0.1274(9) -0.2333(15) 0.028(3) Uani 0.9309(10) 1 d PU A 1
C7 C 0.3940(6) 0.1037(12) -0.1893(17) 0.035(4) Uani 0.9309(10) 1 d PU A 1
H7D H 0.3965 0.0353 -0.1706 0.053 Uiso 0.9309(10) 1 d PR A 1
H7E H 0.4014 0.1392 -0.1022 0.053 Uiso 0.9309(10) 1 d PR A 1
H7F H 0.4161 0.1216 -0.2645 0.053 Uiso 0.9309(10) 1 d PR A 1
C8 C 0.3385(8) 0.0954(12) -0.3802(14) 0.051(5) Uani 0.9309(10) 1 d PU A 1
H8D H 0.3587 0.1327 -0.4434 0.076 Uiso 0.9309(10) 1 d PR A 1
H8E H 0.3055 0.1053 -0.4067 0.076 Uiso 0.9309(10) 1 d PR A 1
H8F H 0.3463 0.0277 -0.3890 0.076 Uiso 0.9309(10) 1 d PR A 1
B11 B 0.1225(7) 0.1512(15) 0.226(2) 0.027(4) Uani 0.9309(10) 1 d PU A 1
H11A H 0.1062 0.1414 0.3366 0.032 Uiso 0.9309(10) 1 d PR A 1
H11B H 0.0999 0.1123 0.1424 0.032 Uiso 0.9309(10) 1 d PR A 1
H11C H 0.1242 0.2309 0.1984 0.032 Uiso 0.9309(10) 1 d PR A 1
B12 B 0.2024(6) 0.1420(13) 0.0837(16) 0.026(3) Uani 0.9309(10) 1 d PU A 1
H12A H 0.2062 0.2235 0.0822 0.031 Uiso 0.9309(10) 1 d PR A 1
H12B H 0.1833 0.1173 -0.0178 0.031 Uiso 0.9309(10) 1 d PR A 1
H12C H 0.2391 0.1076 0.0883 0.031 Uiso 0.9309(10) 1 d PR A 1
N11 N 0.1712(6) 0.1099(9) 0.2287(15) 0.026(3) Uani 0.9309(10) 1 d PU A 1
C11 C 0.1658(7) 0.0073(10) 0.2289(17) 0.039(5) Uani 0.9309(10) 1 d PU A 1
H11D H 0.1967 -0.0232 0.2367 0.058 Uiso 0.9309(10) 1 d PR A 1
H11E H 0.1505 -0.0133 0.1407 0.058 Uiso 0.9309(10) 1 d PR A 1
H11F H 0.1464 -0.0109 0.3106 0.058 Uiso 0.9309(10) 1 d PR A 1
C12 C 0.1959(6) 0.1394(11) 0.3522(14) 0.032(4) Uani 0.9309(10) 1 d PU A 1
H12D H 0.1783 0.1176 0.4359 0.048 Uiso 0.9309(10) 1 d PR A 1
H12E H 0.1983 0.2090 0.3539 0.048 Uiso 0.9309(10) 1 d PR A 1
H12F H 0.2275 0.1115 0.3535 0.048 Uiso 0.9309(10) 1 d PR A 1
B21 B 0.1355(7) 0.3388(13) -0.0887(15) 0.025(4) Uani 0.9309(10) 1 d PU A 1
H21A H 0.1537 0.3721 0.0087 0.030 Uiso 0.9309(10) 1 d PR A 1
H21B H 0.1328 0.2578 -0.0736 0.030 Uiso 0.9309(10) 1 d PR A 1
H21C H 0.0984 0.3705 -0.1006 0.030 Uiso 0.9309(10) 1 d PR A 1
B22 B 0.2132(7) 0.3243(14) -0.2223(18) 0.026(3) Uani 0.9309(10) 1 d PU A 1
H22A H 0.2297 0.3317 -0.3336 0.031 Uiso 0.9309(10) 1 d PR A 1
H22B H 0.2122 0.2452 -0.1905 0.031 Uiso 0.9309(10) 1 d PR A 1
H22C H 0.2354 0.3660 -0.1411 0.031 Uiso 0.9309(10) 1 d PR A 1
N21 N 0.1642(6) 0.3627(9) -0.2205(15) 0.024(3) Uani 0.9309(10) 1 d PU A 1
C21 C 0.1673(7) 0.4665(11) -0.2303(18) 0.046(5) Uani 0.9309(10) 1 d PU A 1
H21D H 0.1810 0.4849 -0.3220 0.069 Uiso 0.9309(10) 1 d PR A 1
H21E H 0.1875 0.4893 -0.1528 0.069 Uiso 0.9309(10) 1 d PR A 1
H21F H 0.1360 0.4948 -0.2209 0.069 Uiso 0.9309(10) 1 d PR A 1
C22 C 0.1400(6) 0.3297(13) -0.3502(14) 0.043(5) Uani 0.9309(10) 1 d PU A 1
H22D H 0.1081 0.3561 -0.3510 0.064 Uiso 0.9309(10) 1 d PR A 1
H22E H 0.1383 0.2600 -0.3499 0.064 Uiso 0.9309(10) 1 d PR A 1
H22F H 0.1570 0.3511 -0.4351 0.064 Uiso 0.9309(10) 1 d PR A 1
Er1X Er 0.3931(2) 0.2532(10) 0.0277(10) 0.037(2) Uiso 0.0691(10) 1 d PGU A 2
Er2X Er 0.6042(2) 0.2564(9) -0.0042(10) 0.037(2) Uiso 0.0691(10) 1 d PGU A 2
B1X B 0.3834(4) 0.369(2) 0.255(3) 0.037(2) Uiso 0.0691(10) 1 d PGU A 2
H1AX H 0.3868 0.3852 0.3750 0.056(3) Uiso 0.0691(10) 1 d PG A 2
H1BX H 0.3642 0.2979 0.2398 0.056(3) Uiso 0.0691(10) 1 d PG A 2
H1CX H 0.4202 0.3646 0.2055 0.056(3) Uiso 0.0691(10) 1 d PG A 2
B2X B 0.3475(4) 0.4249(13) 0.024(4) 0.037(2) Uiso 0.0691(10) 1 d PGU A 2
H2AX H 0.3832 0.4283 -0.0326 0.056(3) Uiso 0.0691(10) 1 d PG A 2
H2BX H 0.3323 0.3493 0.0143 0.056(3) Uiso 0.0691(10) 1 d PG A 2
H2CX H 0.3221 0.4785 -0.0273 0.056(3) Uiso 0.0691(10) 1 d PG A 2
N1X N 0.3540(4) 0.4487(19) 0.184(4) 0.037(2) Uiso 0.0691(10) 1 d PGU A 2
C1X C 0.3800(6) 0.539(2) 0.200(6) 0.037(2) Uiso 0.0691(10) 1 d PGU A 2
H1DX H 0.3867 0.5504 0.3009 0.056(3) Uiso 0.0691(10) 1 d PG A 2
H1EX H 0.4096 0.5336 0.1473 0.056(3) Uiso 0.0691(10) 1 d PG A 2
H1FX H 0.3615 0.5917 0.1617 0.056(3) Uiso 0.0691(10) 1 d PG A 2
C2X C 0.3092(5) 0.456(3) 0.250(5) 0.037(2) Uiso 0.0691(10) 1 d PGU A 2
H2DX H 0.2922 0.5109 0.2124 0.056(3) Uiso 0.0691(10) 1 d PG A 2
H2EX H 0.2908 0.3977 0.2320 0.056(3) Uiso 0.0691(10) 1 d PG A 2
H2FX H 0.3140 0.4632 0.3525 0.056(3) Uiso 0.0691(10) 1 d PG A 2
B3X B 0.3229(3) 0.1192(15) 0.055(3) 0.037(2) Uiso 0.0691(10) 1 d PGU A 2
H3AX H 0.3026 0.0639 0.1208 0.056(3) Uiso 0.0691(10) 1 d PG A 2
H3BX H 0.3617 0.1196 0.0893 0.056(3) Uiso 0.0691(10) 1 d PG A 2
H3CX H 0.3069 0.1935 0.0730 0.056(3) Uiso 0.0691(10) 1 d PG A 2
B4X B 0.3533(3) 0.156(3) -0.189(2) 0.037(2) Uiso 0.0691(10) 1 d PGU A 2
H4AX H 0.3425 0.2343 -0.1765 0.056(3) Uiso 0.0691(10) 1 d PG A 2
H4BX H 0.3913 0.1460 -0.1500 0.056(3) Uiso 0.0691(10) 1 d PG A 2
H4CX H 0.3507 0.1340 -0.3066 0.056(3) Uiso 0.0691(10) 1 d PG A 2
N2X N 0.3206(4) 0.093(2) -0.098(4) 0.037(2) Uiso 0.0691(10) 1 d PGU A 2
C3X C 0.2717(4) 0.100(3) -0.146(4) 0.037(2) Uiso 0.0691(10) 1 d PGU A 2
H3DX H 0.2699 0.0893 -0.2486 0.056(3) Uiso 0.0691(10) 1 d PG A 2
H3EX H 0.2530 0.0515 -0.0962 0.056(3) Uiso 0.0691(10) 1 d PG A 2
H3FX H 0.2594 0.1633 -0.1231 0.056(3) Uiso 0.0691(10) 1 d PG A 2
C4X C 0.3341(5) -0.010(2) -0.115(6) 0.037(2) Uiso 0.0691(10) 1 d PGU A 2
H4DX H 0.3251 -0.0321 -0.2106 0.056(3) Uiso 0.0691(10) 1 d PG A 2
H4EX H 0.3681 -0.0183 -0.1025 0.056(3) Uiso 0.0691(10) 1 d PG A 2
H4FX H 0.3174 -0.0480 -0.0435 0.056(3) Uiso 0.0691(10) 1 d PG A 2
B5X B 0.6475(4) 0.0826(12) 0.001(4) 0.037(2) Uiso 0.0691(10) 1 d PGU A 2
H5AX H 0.6636 0.0188 0.0601 0.056(3) Uiso 0.0691(10) 1 d PG A 2
H5BX H 0.6736 0.1452 0.0018 0.056(3) Uiso 0.0691(10) 1 d PG A 2
H5CX H 0.6132 0.1051 0.0556 0.056(3) Uiso 0.0691(10) 1 d PG A 2
B6X B 0.6088(3) 0.135(2) -0.227(3) 0.037(2) Uiso 0.0691(10) 1 d PGU A 2
H6AX H 0.5727 0.1420 -0.1729 0.056(3) Uiso 0.0691(10) 1 d PG A 2
H6BX H 0.6289 0.2059 -0.2154 0.056(3) Uiso 0.0691(10) 1 d PG A 2
H6CX H 0.6037 0.1183 -0.3458 0.056(3) Uiso 0.0691(10) 1 d PG A 2
N3X N 0.6373(4) 0.0547(18) -0.153(5) 0.037(2) Uiso 0.0691(10) 1 d PGU A 2
C5X C 0.6819(5) 0.035(3) -0.223(5) 0.037(2) Uiso 0.0691(10) 1 d PGU A 2
H5DX H 0.6764 0.0160 -0.3216 0.056(3) Uiso 0.0691(10) 1 d PG A 2
H5EX H 0.7003 0.0942 -0.2209 0.056(3) Uiso 0.0691(10) 1 d PG A 2
H5FX H 0.6992 -0.0152 -0.1730 0.056(3) Uiso 0.0691(10) 1 d PG A 2
C6X C 0.6091(6) -0.0354(18) -0.155(7) 0.037(2) Uiso 0.0691(10) 1 d PGU A 2
H6DX H 0.6241 -0.0821 -0.0917 0.056(3) Uiso 0.0691(10) 1 d PG A 2
H6EX H 0.5772 -0.0222 -0.1209 0.056(3) Uiso 0.0691(10) 1 d PG A 2
H6FX H 0.6077 -0.0610 -0.2517 0.056(3) Uiso 0.0691(10) 1 d PG A 2
B7X B 0.6745(3) 0.3853(14) -0.041(3) 0.037(2) Uiso 0.0691(10) 1 d PGU A 2
H7AX H 0.6722 0.3044 -0.0598 0.056(3) Uiso 0.0691(10) 1 d PG A 2
H7BX H 0.6398 0.4205 -0.0759 0.056(3) Uiso 0.0691(10) 1 d PG A 2
H7CX H 0.7050 0.4161 -0.1071 0.056(3) Uiso 0.0691(10) 1 d PG A 2
B8X B 0.6468(3) 0.348(2) 0.205(2) 0.037(2) Uiso 0.0691(10) 1 d PGU A 2
H8AX H 0.6514 0.3655 0.3237 0.056(3) Uiso 0.0691(10) 1 d PG A 2
H8BX H 0.6092 0.3660 0.1699 0.056(3) Uiso 0.0691(10) 1 d PG A 2
H8CX H 0.6535 0.2676 0.1876 0.056(3) Uiso 0.0691(10) 1 d PG A 2
N4X N 0.6846(4) 0.406(2) 0.116(4) 0.037(2) Uiso 0.0691(10) 1 d PGU A 2
C7X C 0.7320(3) 0.372(2) 0.148(3) 0.037(2) Uiso 0.0691(10) 1 d PGU A 2
H7DX H 0.7362 0.3685 0.2516 0.056(3) Uiso 0.0691(10) 1 d PG A 2
H7EX H 0.7369 0.3088 0.1065 0.056(3) Uiso 0.0691(10) 1 d PG A 2
H7FX H 0.7549 0.4168 0.1080 0.056(3) Uiso 0.0691(10) 1 d PG A 2
C8X C 0.6810(5) 0.508(2) 0.144(6) 0.037(2) Uiso 0.0691(10) 1 d PGU A 2
H8DX H 0.7012 0.5428 0.0769 0.056(3) Uiso 0.0691(10) 1 d PG A 2
H8EX H 0.6483 0.5285 0.1306 0.056(3) Uiso 0.0691(10) 1 d PG A 2
H8FX H 0.6909 0.5223 0.2416 0.056(3) Uiso 0.0691(10) 1 d PG A 2
B11X B 0.4525(3) 0.1259(17) 0.178(3) 0.037(2) Uiso 0.0691(10) 1 d PGU A 2
H11U H 0.4346 0.0556 0.2102 0.056(3) Uiso 0.0691(10) 1 d PG A 2
H11V H 0.4325 0.1888 0.2278 0.056(3) Uiso 0.0691(10) 1 d PG A 2
H11W H 0.4523 0.1330 0.0562 0.056(3) Uiso 0.0691(10) 1 d PG A 2
B12X B 0.5351(3) 0.2103(16) 0.1605(13) 0.037(2) Uiso 0.0691(10) 1 d PGU A 2
H12U H 0.5365 0.2000 0.0391 0.056(3) Uiso 0.0691(10) 1 d PG A 2
H12V H 0.5185 0.2830 0.1860 0.056(3) Uiso 0.0691(10) 1 d PG A 2
H12W H 0.5725 0.2075 0.2063 0.056(3) Uiso 0.0691(10) 1 d PG A 2
N11X N 0.5017(4) 0.125(2) 0.232(3) 0.037(2) Uiso 0.0691(10) 1 d PGU A 2
C11X C 0.5012(4) 0.139(4) 0.388(3) 0.037(2) Uiso 0.0691(10) 1 d PGU A 2
H11X H 0.5327 0.1342 0.4298 0.056(3) Uiso 0.0691(10) 1 d PG A 2
H11Y H 0.4880 0.2019 0.4092 0.056(3) Uiso 0.0691(10) 1 d PG A 2
H11Z H 0.4809 0.0897 0.4295 0.056(3) Uiso 0.0691(10) 1 d PG A 2
C12X C 0.5236(5) 0.034(2) 0.201(5) 0.037(2) Uiso 0.0691(10) 1 d PGU A 2
H12X H 0.5053 -0.0163 0.2476 0.056(3) Uiso 0.0691(10) 1 d PG A 2
H12Y H 0.5240 0.0233 0.0982 0.056(3) Uiso 0.0691(10) 1 d PG A 2
H12Z H 0.5559 0.0331 0.2378 0.056(3) Uiso 0.0691(10) 1 d PG A 2
B21X B 0.4652(2) 0.3066(17) -0.1413(14) 0.037(2) Uiso 0.0691(10) 1 d PGU A 2
H21U H 0.4807 0.2355 -0.1799 0.056(3) Uiso 0.0691(10) 1 d PG A 2
H21V H 0.4646 0.3077 -0.0189 0.056(3) Uiso 0.0691(10) 1 d PG A 2
H21W H 0.4275 0.3146 -0.1840 0.056(3) Uiso 0.0691(10) 1 d PG A 2
B22X B 0.5465(3) 0.3877(16) -0.146(3) 0.037(2) Uiso 0.0691(10) 1 d PGU A 2
H22U H 0.5646 0.4584 -0.1747 0.056(3) Uiso 0.0691(10) 1 d PG A 2
H22V H 0.5473 0.3773 -0.0245 0.056(3) Uiso 0.0691(10) 1 d PG A 2
H22W H 0.5660 0.3257 -0.2000 0.056(3) Uiso 0.0691(10) 1 d PG A 2
N21X N 0.4968(3) 0.390(2) -0.199(3) 0.037(2) Uiso 0.0691(10) 1 d PGU A 2
C21X C 0.4980(4) 0.380(4) -0.354(3) 0.037(2) Uiso 0.0691(10) 1 d PGU A 2
H21X H 0.5127 0.4361 -0.3962 0.056(3) Uiso 0.0691(10) 1 d PG A 2
H21Y H 0.5162 0.3228 -0.3805 0.056(3) Uiso 0.0691(10) 1 d PG A 2
H21Z H 0.4659 0.3733 -0.3901 0.056(3) Uiso 0.0691(10) 1 d PG A 2
C22X C 0.4743(5) 0.4818(19) -0.163(5) 0.037(2) Uiso 0.0691(10) 1 d PGU A 2
H22X H 0.4418 0.4827 -0.1973 0.056(3) Uiso 0.0691(10) 1 d PG A 2
H22Y H 0.4746 0.4912 -0.0596 0.056(3) Uiso 0.0691(10) 1 d PG A 2
H22Z H 0.4921 0.5331 -0.2089 0.056(3) Uiso 0.0691(10) 1 d PG A 2

loop_
_atom_site_aniso_label
_atom_site_aniso_U_11
_atom_site_aniso_U_22
_atom_site_aniso_U_33
_atom_site_aniso_U_23
_atom_site_aniso_U_13
_atom_site_aniso_U_12
Er1 0.0194(4) 0.0229(5) 0.0233(3) 0.0009(7) 0.0025(3) 0.0001(5)
Er2 0.0245(4) 0.0210(5) 0.0225(3) 0.0003(8) 0.0026(3) 0.0014(4)
B1 0.025(7) 0.023(4) 0.020(5) -0.001(4) 0.006(5) 0.003(5)
B2 0.020(9) 0.031(6) 0.028(5) 0.009(6) -0.003(5) -0.003(7)
N1 0.027(9) 0.035(7) 0.025(6) -0.005(5) -0.002(4) 0.004(6)
C1 0.056(13) 0.068(14) 0.018(6) -0.011(8) -0.001(7) 0.005(11)
C2 0.034(8) 0.019(10) 0.058(12) 0.020(10) -0.011(7) -0.001(8)
B3 0.022(7) 0.025(6) 0.031(6) -0.010(7) 0.008(4) -0.006(7)
B4 0.020(10) 0.019(5) 0.056(9) -0.008(5) 0.003(6) -0.005(5)
N2 0.031(8) 0.024(6) 0.022(6) -0.001(5) -0.002(4) 0.013(6)
C3 0.026(8) 0.049(12) 0.066(12) -0.020(11) 0.018(8) 0.013(9)
C4 0.081(17) 0.071(16) 0.045(7) -0.036(9) -0.015(9) -0.022(14)
B5 0.019(9) 0.023(7) 0.027(5) -0.004(6) 0.000(4) 0.006(7)
B6 0.032(11) 0.019(5) 0.029(6) -0.001(4) 0.001(6) 0.002(5)
N3 0.024(9) 0.019(6) 0.027(5) -0.001(4) 0.003(4) -0.003(6)
C5 0.046(10) 0.059(13) 0.047(12) 0.002(11) -0.017(7) -0.033(11)
C6 0.070(14) 0.033(12) 0.027(6) -0.007(7) 0.010(8) 0.013(10)
B7 0.036(7) 0.025(6) 0.026(6) 0.011(6) 0.010(5) 0.012(7)
B8 0.046(9) 0.022(5) 0.022(7) -0.003(5) 0.009(6) 0.002(5)
N4 0.038(7) 0.024(6) 0.023(6) -0.004(5) 0.007(4) 0.003(6)
C7 0.042(6) 0.020(8) 0.045(8) 0.011(6) 0.008(6) 0.010(6)
C8 0.086(16) 0.051(11) 0.016(6) 0.000(7) 0.007(7) 0.007(14)
B11 0.021(7) 0.027(10) 0.032(8) 0.009(6) -0.002(4) -0.005(7)
B12 0.026(6) 0.030(7) 0.021(5) 0.002(5) -0.002(4) -0.004(4)
N11 0.026(6) 0.024(6) 0.026(6) 0.008(5) 0.001(4) 0.000(5)
C11 0.047(15) 0.024(6) 0.045(11) 0.009(6) 0.014(8) 0.004(7)
C12 0.032(10) 0.039(10) 0.024(5) 0.011(7) -0.006(6) 0.012(9)
B21 0.021(7) 0.033(10) 0.021(6) 0.004(6) -0.001(5) -0.004(6)
B22 0.023(6) 0.030(10) 0.024(7) 0.004(5) 0.000(4) -0.005(7)
N21 0.020(5) 0.029(6) 0.024(6) 0.013(5) -0.005(4) -0.010(5)
C21 0.051(16) 0.029(6) 0.058(12) 0.021(7) 0.002(10) 0.002(7)
C22 0.022(9) 0.084(13) 0.022(6) -0.013(8) 0.002(6) 0.003(10)

loop_
_atom_type_symbol
_atom_type_description
_atom_type_scat_dispersion_real
_atom_type_scat_dispersion_imag
_atom_type_scat_source
C C 0.0033 0.0016 'International Tables Vol C Tables 4.2.6.8 and 6.1.1.4'
H H 0.0000 0.0000 'International Tables Vol C Tables 4.2.6.8 and 6.1.1.4'
B B 0.0013 0.0007 'International Tables Vol C Tables 4.2.6.8 and 6.1.1.4'
N N 0.0061 0.0033 'International Tables Vol C Tables 4.2.6.8 and 6.1.1.4'
Er Er -0.2586 4.9576 'International Tables Vol C Tables 4.2.6.8 and 6.1.1.4'

loop_
_geom_angle_atom_site_label_1
_geom_angle_atom_site_label_2
_geom_angle_atom_site_label_3
_geom_angle
B4 Er1 B21 91.2(6)
B4 Er1 B1 148.6(6)
B21 Er1 B1 112.9(5)
B4 Er1 B3 54.0(6)
B21 Er1 B3 142.3(6)
B1 Er1 B3 104.8(6)
B4 Er1 B2 104.3(6)
B21 Er1 B2 96.7(5)
B1 Er1 B2 55.2(5)
B3 Er1 B2 105.2(5)
B4 Er1 B11 108.1(7)
B21 Er1 B11 91.1(5)
B1 Er1 B11 91.8(6)
B3 Er1 B11 87.3(5)
B2 Er1 B11 146.5(6)
B4 Er1 H1B 130.3
B21 Er1 H1B 136.9
B1 Er1 H1B 24.5
B3 Er1 H1B 80.7
B2 Er1 H1B 65.8
B11 Er1 H1B 86.4
B4 Er1 H1C 169.9
B21 Er1 H1C 90.3
B1 Er1 H1C 24.9
B3 Er1 H1C 126.6
B2 Er1 H1C 65.6
B11 Er1 H1C 81.8
H1B Er1 H1C 46.7
B4 Er1 H2A 106.8
B21 Er1 H2A 72.1
B1 Er1 H2A 65.3
B3 Er1 H2A 127.2
B2 Er1 H2A 24.7
B11 Er1 H2A 141.4
H1B Er1 H2A 83.4
H1C Er1 H2A 64.2
B4 Er1 H2B 87.0
B21 Er1 H2B 113.9
B1 Er1 H2B 65.5
B3 Er1 H2B 81.8
B2 Er1 H2B 23.8
B11 Er1 H2B 150.9
H1B Er1 H2B 65.3
H1C Er1 H2B 83.2
H2A Er1 H2B 46.0
B4 Er1 H3B 65.3
B21 Er1 H3B 135.1
B1 Er1 H3B 105.0
B3 Er1 H3B 23.4
B2 Er1 H3B 125.1
B11 Er1 H3B 64.0
H1B Er1 H3B 81.1
H1C Er1 H3B 119.6
H2A Er1 H3B 149.1
H2B Er1 H3B 103.1
B4 Er1 H4A 25.1
B21 Er1 H4A 91.2
B1 Er1 H4A 129.5
B3 Er1 H4A 63.9
B2 Er1 H4A 79.4
B11 Er1 H4A 133.2
H1B Er1 H4A 121.0
H1C Er1 H4A 144.9
H2A Er1 H4A 83.0
H2B Er1 H4A 64.2
H3B Er1 H4A 82.3
B4 Er1 H4B 24.6
B21 Er1 H4B 76.9
B1 Er1 H4B 170.1
B3 Er1 H4B 65.3
B2 Er1 H4B 125.3
B11 Er1 H4B 88.3
H1B Er1 H4B 145.8
H1C Er1 H4B 163.7
H2A Er1 H4B 119.7
H2B Er1 H4B 111.0
H3B Er1 H4B 66.2
H4A Er1 H4B 47.1
B4 Er1 H11B 127.2
B21 Er1 H11B 102.4
B1 Er1 H11B 68.7
B3 Er1 H11B 90.5
B2 Er1 H11B 123.8
B11 Er1 H11B 23.3
H1B Er1 H11B 64.2
H1C Er1 H11B 62.0
H2A Er1 H11B 125.9
H2B Er1 H11B 129.5
H3B Er1 H11B 69.5
H4A Er1 H11B 150.6
H4B Er1 H11B 110.5
B4 Er1 H11C 91.8
B21 Er1 H11C 74.4
B1 Er1 H11C 113.2
B3 Er1 H11C 90.8
B2 Er1 H11C 162.0
B11 Er1 H11C 23.4
H1B Er1 H11C 109.8
H1C Er1 H11C 98.2
H2A Er1 H11C 141.8
H2B Er1 H11C 171.6
H3B Er1 H11C 69.0
H4A Er1 H11C 115.9
H4B Er1 H11C 68.8
H11B Er1 H11C 46.2
B4 Er1 H21B 114.4
B21 Er1 H21B 24.4
B1 Er1 H21B 93.2
B3 Er1 H21B 156.5
B2 Er1 H21B 97.5
B11 Er1 H21B 76.9
H1B Er1 H21B 115.1
H1C Er1 H21B 68.8
H2A Er1 H21B 74.0
H2B Er1 H21B 120.1
H3B Er1 H21B 136.8
H4A Er1 H21B 115.4
H4B Er1 H21B 96.4
H11B Er1 H21B 81.9
H11C Er1 H21B 67.9
B4 Er1 H21C 74.5
B21 Er1 H21C 25.0
B1 Er1 H21C 120.0
B3 Er1 H21C 128.4
B2 Er1 H21C 83.1
B11 Er1 H21C 113.6
H1B Er1 H21C 143.2
H1C Er1 H21C 103.5
H2A Er1 H21C 61.4
H2B Er1 H21C 94.1
H3B Er1 H21C 135.0
H4A Er1 H21C 68.2
H4B Er1 H21C 68.7
H11B Er1 H21C 127.4
H11C Er1 H21C 93.6
H21B Er1 H21C 47.7
B12 Er2 B8 91.5(6)
B12 Er2 B6 110.7(6)
B8 Er2 B6 149.4(6)
B12 Er2 B7 142.7(6)
B8 Er2 B7 54.9(6)
B6 Er2 B7 106.6(6)
B12 Er2 B5 96.9(5)
B8 Er2 B5 102.6(6)
B6 Er2 B5 55.3(6)
B7 Er2 B5 105.2(5)
B12 Er2 B22 90.3(5)
B8 Er2 B22 108.3(6)
B6 Er2 B22 93.0(5)
B7 Er2 B22 86.5(5)
B5 Er2 B22 148.0(6)
B12 Er2 H5B 115.9
B8 Er2 H5B 85.9
B6 Er2 H5B 65.7
B7 Er2 H5B 80.6
B5 Er2 H5B 24.9
B22 Er2 H5B 150.3
B12 Er2 H5C 72.9
B8 Er2 H5C 103.5
B6 Er2 H5C 65.6
B7 Er2 H5C 125.8
B5 Er2 H5C 24.0
B22 Er2 H5C 144.3
H5B Er2 H5C 46.2
B12 Er2 H6A 87.7
B8 Er2 H6A 168.1
B6 Er2 H6A 24.9
B7 Er2 H6A 128.7
B5 Er2 H6A 65.7
B22 Er2 H6A 83.6
H5B Er2 H6A 83.8
H5C Er2 H6A 64.9
B12 Er2 H6B 134.4
B8 Er2 H6B 132.4
B6 Er2 H6B 24.4
B7 Er2 H6B 82.6
B5 Er2 H6B 65.7
B22 Er2 H6B 87.1
H5B Er2 H6B 64.9
H5C Er2 H6B 83.2
H6A Er2 H6B 46.7
B12 Er2 H7A 156.8
B8 Er2 H7A 66.1
B6 Er2 H7A 88.4
B7 Er2 H7A 23.4
B5 Er2 H7A 82.9
B22 Er2 H7A 102.2
H5B Er2 H7A 58.9
H5C Er2 H7A 105.1
H6A Er2 H7A 112.9
H6B Er2 H7A 66.6
B12 Er2 H8B 77.7
B8 Er2 H8B 25.2
B6 Er2 H8B 171.6
B7 Er2 H8B 65.0
B5 Er2 H8B 124.9
B22 Er2 H8B 87.2
H5B Er2 H8B 110.9
H5C Er2 H8B 118.2
H6A Er2 H8B 162.7
H6B Er2 H8B 147.4
H7A Er2 H8B 83.4
B12 Er2 H8C 90.9
B8 Er2 H8C 25.3
B6 Er2 H8C 129.3
B7 Er2 H8C 65.8
B5 Er2 H8C 77.6
B22 Er2 H8C 133.6
H5B Er2 H8C 63.5
H5C Er2 H8C 79.1
H6A Er2 H8C 142.7
H6B Er2 H8C 122.5
H7A Er2 H8C 66.2
H8B Er2 H8C 48.1
B12 Er2 H12A 25.9
B8 Er2 H12A 117.0
B6 Er2 H12A 88.2
B7 Er2 H12A 159.6
B5 Er2 H12A 94.7
B22 Er2 H12A 78.6
H5B Er2 H12A 118.9
H5C Er2 H12A 72.9
H6A Er2 H12A 63.7
H6B Er2 H12A 110.1
H7A Er2 H12A 176.5
H8B Er2 H12A 100.1
H8C Er2 H12A 115.8
B12 Er2 H12C 26.4
B8 Er2 H12C 71.5
B6 Er2 H12C 121.0
B7 Er2 H12C 126.4
B5 Er2 H12C 84.8
B22 Er2 H12C 112.5
H5B Er2 H12C 96.7
H5C Er2 H12C 63.2
H6A Er2 H12C 103.8
H6B Er2 H12C 144.2
H7A Er2 H12C 131.6
H8B Er2 H12C 66.4
H8C Er2 H12C 65.5
H12A Er2 H12C 50.3
B12 Er2 H22B 73.2
B8 Er2 H22B 92.7
B6 Er2 H22B 113.4
B7 Er2 H22B 91.1
B5 Er2 H22B 162.1
B22 Er2 H22B 23.3
H5B Er2 H22B 170.8
H5C Er2 H22B 142.6
H6A Er2 H22B 98.5
H6B Er2 H22B 110.3
H7A Er2 H22B 112.2
H8B Er2 H22B 68.6
H8C Er2 H22B 116.7
H12A Er2 H22B 69.8
H12C Er2 H22B 91.5
B12 Er2 H22C 102.8
B8 Er2 H22C 126.8
B6 Er2 H22C 70.1
B7 Er2 H22C 88.5
B5 Er2 H22C 125.4
B22 Er2 H22C 23.4
H5B Er2 H22C 128.8
H5C Er2 H22C 129.8
H6A Er2 H22C 64.9
H6B Er2 H22C 64.2
H7A Er2 H22C 96.0
H8B Er2 H22C 109.0
H8C Er2 H22C 150.5
H12A Er2 H22C 83.3
H12C Er2 H22C 128.4
H22B Er2 H22C 46.2
H2BX Er2 H3CX 74.1
H2BX Er2 H4AX 60.5
H3CX Er2 H4AX 78.9
H2BX Er2 H3FX 137.8
H3CX Er2 H3FX 105.6
H4AX Er2 H3FX 77.7
N1 B1 Er1 97.1(10)
N1 B1 H1A 109.8
Er1 B1 H1A 152.8
N1 B1 H1B 108.7
Er1 B1 H1B 55.8
H1A B1 H1B 109.5
N1 B1 H1C 109.9
Er1 B1 H1C 62.8
H1A B1 H1C 109.5
H1B B1 H1C 109.5
N1 B2 Er1 98.1(10)
N1 B2 H2A 109.7
Er1 B2 H2A 67.3
N1 B2 H2B 108.9
Er1 B2 H2B 50.7
H2A B2 H2B 109.5
N1 B2 H2C 109.7
Er1 B2 H2C 150.7
H2A B2 H2C 109.5
H2B B2 H2C 109.5
C2 N1 C1 110.8(14)
C2 N1 B2 110.2(15)
C1 N1 B2 110.1(14)
C2 N1 B1 109.3(14)
C1 N1 B1 106.7(13)
B2 N1 B1 109.6(13)
N1 C1 H1D 109.9
N1 C1 H1E 109.8
H1D C1 H1E 109.5
N1 C1 H1F 108.7
H1D C1 H1F 109.5
H1E C1 H1F 109.5
N1 C2 H2D 110.1
N1 C2 H2E 109.5
H2D C2 H2E 109.5
N1 C2 H2F 108.9
H2D C2 H2F 109.5
H2E C2 H2F 109.5
N2 B3 Er1 97.5(10)
N2 B3 H3A 108.9
Er1 B3 H3A 151.0
N2 B3 H3B 109.8
Er1 B3 H3B 47.9
H3A B3 H3B 109.5
N2 B3 H3C 109.7
Er1 B3 H3C 71.1
H3A B3 H3C 109.5
H3B B3 H3C 109.5
N2 B4 Er1 98.0(11)
N2 B4 H4A 109.5
Er1 B4 H4A 63.4
N2 B4 H4B 109.3
Er1 B4 H4B 54.7
H4A B4 H4B 109.5
N2 B4 H4C 109.6
Er1 B4 H4C 152.1
H4A B4 H4C 109.5
H4B B4 H4C 109.5
C3 N2 B3 111.0(15)
C3 N2 B4 112.3(14)
B3 N2 B4 110.4(13)
C3 N2 C4 104.8(13)
B3 N2 C4 109.8(13)
B4 N2 C4 108.3(16)
N2 C3 H3D 110.7
N2 C3 H3E 109.7
H3D C3 H3E 109.5
N2 C3 H3F 108.1
H3D C3 H3F 109.5
H3E C3 H3F 109.5
N2 C4 H4D 110.2
N2 C4 H4E 111.0
H4D C4 H4E 109.5
N2 C4 H4F 107.2
H4D C4 H4F 109.5
H4E C4 H4F 109.5
N3 B5 Er2 98.3(10)
N3 B5 H5A 109.1
Er2 B5 H5A 151.4
N3 B5 H5B 109.6
Er2 B5 H5B 67.0
H5A B5 H5B 109.5
N3 B5 H5C 109.7
Er2 B5 H5C 51.3
H5A B5 H5C 109.5
H5B B5 H5C 109.5
N3 B6 Er2 97.4(10)
N3 B6 H6A 109.0
Er2 B6 H6A 64.1
N3 B6 H6B 109.2
Er2 B6 H6B 54.1
H6A B6 H6B 109.5
N3 B6 H6C 110.3
Er2 B6 H6C 151.9
H6A B6 H6C 109.5
H6B B6 H6C 109.5
C5 N3 C6 107.9(13)
C5 N3 B5 108.7(15)
C6 N3 B5 110.2(13)
C5 N3 B6 111.5(15)
C6 N3 B6 109.6(13)
B5 N3 B6 109.0(13)
N3 C5 H5D 110.4
N3 C5 H5E 108.2
H5D C5 H5E 109.5
N3 C5 H5F 109.8
H5D C5 H5F 109.5
H5E C5 H5F 109.5
H1AX C5 H1BX 82.5
N3 C6 H6D 109.0
N3 C6 H6E 108.9
H6D C6 H6E 109.5
N3 C6 H6F 110.5
H6D C6 H6F 109.5
H6E C6 H6F 109.5
H2EX C6 H2FX 65.0
N4 B7 Er2 98.1(10)
N4 B7 H7A 109.6
Er2 B7 H7A 47.1
N4 B7 H7B 110.7
Er2 B7 H7B 71.9
H7A B7 H7B 109.5
N4 B7 H7C 108.1
Er2 B7 H7C 150.6
H7A B7 H7C 109.5
H7B B7 H7C 109.5
N4 B8 Er2 99.3(11)
N4 B8 H8A 109.4
Er2 B8 H8A 151.3
N4 B8 H8B 111.1
Er2 B8 H8B 57.8
H8A B8 H8B 109.5
N4 B8 H8C 107.9
Er2 B8 H8C 59.7
H8A B8 H8C 109.5
H8B B8 H8C 109.5
C7 N4 C8 110.5(14)
C7 N4 B7 109.1(14)
C8 N4 B7 109.6(13)
C7 N4 B8 110.5(14)
C8 N4 B8 109.4(15)
B7 N4 B8 107.5(13)
H4BX N4 H4CX 110.9
N4 C7 H7D 110.2
N4 C7 H7E 108.8
H7D C7 H7E 109.5
N4 C7 H7F 109.4
H7D C7 H7F 109.5
H7E C7 H7F 109.5
N4 C8 H8D 108.0
N4 C8 H8E 110.6
H8D C8 H8E 109.5
N4 C8 H8F 109.8
H8D C8 H8F 109.5
H8E C8 H8F 109.5
N11 B11 Er1 138.0(12)
N11 B11 H11A 108.0
Er1 B11 H11A 113.9
N11 B11 H11B 110.3
Er1 B11 H11B 54.9
H11A B11 H11B 109.5
N11 B11 H11C 110.0
Er1 B11 H11C 56.1
H11A B11 H11C 109.5
H11B B11 H11C 109.5
N11 B12 Er2 147.0(11)
N11 B12 H12A 109.0
Er2 B12 H12A 53.7
N11 B12 H12B 109.9
Er2 B12 H12B 102.8
H12A B12 H12B 109.5
N11 B12 H12C 109.5
Er2 B12 H12C 61.8
H12A B12 H12C 109.5
H12B B12 H12C 109.5
C12 N11 C11 110.0(13)
C12 N11 B11 111.1(14)
C11 N11 B11 106.5(15)
C12 N11 B12 108.8(13)
C11 N11 B12 108.8(12)
B11 N11 B12 111.5(13)
N11 C11 H11D 109.8
N11 C11 H11E 109.9
H11D C11 H11E 109.5
N11 C11 H11F 108.7
H11D C11 H11F 109.5
H11E C11 H11F 109.5
N11 C12 H12D 108.2
N11 C12 H12E 109.8
H12D C12 H12E 109.5
N11 C12 H12F 110.4
H12D C12 H12F 109.5
H12E C12 H12F 109.5
N21 B21 Er1 147.8(11)
N21 B21 H21A 108.4
Er1 B21 H21A 103.6
N21 B21 H21B 110.8
Er1 B21 H21B 53.4
H21A B21 H21B 109.5
N21 B21 H21C 109.2
Er1 B21 H21C 61.7
H21A B21 H21C 109.5
H21B B21 H21C 109.5
N21 B22 Er2 134.7(10)
N21 B22 H22A 110.9
Er2 B22 H22A 114.4
N21 B22 H22B 108.9
Er2 B22 H22B 54.9
H22A B22 H22B 109.5
N21 B22 H22C 108.7
Er2 B22 H22C 56.0
H22A B22 H22C 109.5
H22B B22 H22C 109.5
C21 N21 C22 106.9(13)
C21 N21 B22 107.6(15)
C22 N21 B22 108.3(13)
C21 N21 B21 107.6(13)
C22 N21 B21 110.6(14)
B22 N21 B21 115.5(12)
N21 C21 H21D 110.0
N21 C21 H21E 108.3
H21D C21 H21E 109.5
N21 C21 H21F 110.1
H21D C21 H21F 109.5
H21E C21 H21F 109.5
N21 C22 H22D 108.7
N21 C22 H22E 109.6
H22D C22 H22E 109.5
N21 C22 H22F 110.2
H22D C22 H22F 109.5
H22E C22 H22F 109.5
B4X Er1X B21X 91.0
B4X Er1X B1X 149.2
B21X Er1X B1X 112.1
B4X Er1X B2X 103.8
B21X Er1X B2X 96.3
B1X Er1X B2X 55.3
B4X Er1X B3X 54.5
B21X Er1X B3X 142.6
B1X Er1X B3X 105.4
B2X Er1X B3X 105.0
B4X Er1X B11X 107.8
B21X Er1X B11X 90.8
B1X Er1X B11X 92.7
B2X Er1X B11X 147.5
B3X Er1X B11X 87.5
B4X Er1X H5B 94.1
B21X Er1X H5B 169.4
B1X Er1X H5B 60.0
B2X Er1X H5B 73.5
B3X Er1X H5B 45.9
B11X Er1X H5B 96.4
B4X Er1X H5E 138.4
B21X Er1X H5E 105.5
B1X Er1X H5E 17.9
B2X Er1X H5E 37.8
B3X Er1X H5E 110.2
B11X Er1X H5E 109.8
H5B Er1X H5E 64.8
B4X Er1X H7A 38.1
B21X Er1X H7A 101.1
B1X Er1X H7A 114.2
B2X Er1X H7A 66.3
B3X Er1X H7A 62.0
B11X Er1X H7A 143.0
H5B Er1X H7A 77.7
H5E Er1X H7A 100.6
B4X Er1X H7E 36.4
B21X Er1X H7E 77.1
B1X Er1X H7E 164.7
B2X Er1X H7E 138.0
B3X Er1X H7E 66.4
B11X Er1X H7E 74.5
H5B Er1X H7E 112.3
H5E Er1X H7E 174.8
H7A Er1X H7E 74.3
B4X Er1X H1BX 131.0
B21X Er1X H1BX 136.3
B1X Er1X H1BX 24.7
B2X Er1X H1BX 65.8
B3X Er1X H1BX 81.0
B11X Er1X H1BX 87.3
B4X Er1X H1CX 169.5
B21X Er1X H1CX 89.1
B1X Er1X H1CX 25.2
B2X Er1X H1CX 65.8
B3X Er1X H1CX 127.6
B11X Er1X H1CX 82.7
H1BX Er1X H1CX 47.4
B4X Er1X H2AX 106.1
B21X Er1X H2AX 71.6
B1X Er1X H2AX 65.3
B2X Er1X H2AX 24.8
B3X Er1X H2AX 127.0
B11X Er1X H2AX 141.9
H1BX Er1X H2AX 83.5
H1CX Er1X H2AX 64.0
B4X Er1X H2BX 86.4
B21X Er1X H2BX 113.2
B1X Er1X H2BX 66.1
B2X Er1X H2BX 23.9
B3X Er1X H2BX 81.6
B11X Er1X H2BX 152.2
H1BX Er1X H2BX 65.8
H1CX Er1X H2BX 83.9
H2AX Er1X H2BX 46.0
B4X Er1X H3BX 65.6
B21X Er1X H3BX 135.5
B1X Er1X H3BX 105.7
B2X Er1X H3BX 124.9
B3X Er1X H3BX 23.2
B11X Er1X H3BX 64.2
H1BX Er1X H3BX 81.6
H1CX Er1X H3BX 120.7
H2AX Er1X H3BX 148.9
H2BX Er1X H3BX 102.9
B4X Er1X H4AX 25.2
B21X Er1X H4AX 91.0
B1X Er1X H4AX 129.4
B2X Er1X H4AX 78.7
B3X Er1X H4AX 64.2
B11X Er1X H4AX 133.0
H1BX Er1X H4AX 121.2
H1CX Er1X H4AX 144.3
H2AX Er1X H4AX 82.2
H2BX Er1X H4AX 63.4
H3BX Er1X H4AX 82.5
B4X Er1X H4BX 24.8
B21X Er1X H4BX 76.5
B1X Er1X H4BX 171.4
B2X Er1X H4BX 124.7
B3X Er1X H4BX 66.1
B11X Er1X H4BX 87.8
H1BX Er1X H4BX 146.9
H1CX Er1X H4BX 162.6
H2AX Er1X H4BX 118.7
H2BX Er1X H4BX 110.5
H3BX Er1X H4BX 66.9
H4AX Er1X H4BX 47.3
B4X Er1X H11V 127.0
B21X Er1X H11V 102.3
B1X Er1X H11V 69.6
B2X Er1X H11V 124.8
B3X Er1X H11V 90.5
B11X Er1X H11V 23.4
H1BX Er1X H11V 64.9
H1CX Er1X H11V 63.1
H2AX Er1X H11V 126.8
H2BX Er1X H11V 130.8
H3BX Er1X H11V 69.6
H4AX Er1X H11V 150.6
H4BX Er1X H11V 110.1
B4X Er1X H11W 91.3
B21X Er1X H11W 74.2
B1X Er1X H11W 114.0
B2X Er1X H11W 162.5
B3X Er1X H11W 91.0
B11X Er1X H11W 23.5
H1BX Er1X H11W 110.8
H1CX Er1X H11W 98.9
H2AX Er1X H11W 141.6
H2BX Er1X H11W 172.2
H3BX Er1X H11W 69.5
H4AX Er1X H11W 115.4
H4BX Er1X H11W 68.1
H11V Er1X H11W 46.4
B4X Er1X H21V 114.3
B21X Er1X H21V 24.6
B1X Er1X H21V 92.4
B2X Er1X H21V 97.4
B3X Er1X H21V 156.7
B11X Er1X H21V 76.6
H1BX Er1X H21V 114.5
H1CX Er1X H21V 67.6
H2AX Er1X H21V 74.0
H2BX Er1X H21V 120.0
H3BX Er1X H21V 137.1
H4AX Er1X H21V 115.4
H4BX Er1X H21V 96.0
H11V Er1X H21V 81.6
H11W Er1X H21V 67.7
B4X Er1X H21W 74.2
B21X Er1X H21W 25.2
B1X Er1X H21W 119.0
B2X Er1X H21W 82.3
B3X Er1X H21W 128.6
B11X Er1X H21W 113.5
H1BX Er1X H21W 142.3
H1CX Er1X H21W 102.2
H2AX Er1X H21W 60.5
H2BX Er1X H21W 93.1
H3BX Er1X H21W 135.2
H4AX Er1X H21W 67.8
H4BX Er1X H21W 68.4
H11V Er1X H21W 127.3
H11W Er1X H21W 93.4
H21V Er1X H21W 48.1
B12X Er2X B8X 91.5
B12X Er2X B6X 110.0
B8X Er2X B6X 149.3
B12X Er2X B7X 143.4
B8X Er2X B7X 55.6
B6X Er2X B7X 106.5
B12X Er2X B5X 96.3
B8X Er2X B5X 102.3
B6X Er2X B5X 55.1
B7X Er2X B5X 105.4
B12X Er2X B22X 90.2
B8X Er2X B22X 107.7
B6X Er2X B22X 94.3
B7X Er2X B22X 86.1
B5X Er2X B22X 149.1
B12X Er2X H5BX 115.3
B8X Er2X H5BX 85.6
B6X Er2X H5BX 65.7
B7X Er2X H5BX 80.8
B5X Er2X H5BX 24.9
B22X Er2X H5BX 151.3
B12X Er2X H5CX 72.3
B8X Er2X H5CX 102.9
B6X Er2X H5CX 65.5
B7X Er2X H5CX 125.9
B5X Er2X H5CX 24.0
B22X Er2X H5CX 145.0
H5BX Er2X H5CX 46.2
B12X Er2X H6AX 86.7
B8X Er2X H6AX 167.4
B6X Er2X H6AX 25.2
B7X Er2X H6AX 128.9
B5X Er2X H6AX 65.6
B22X Er2X H6AX 84.8
H5BX Er2X H6AX 83.9
H5CX Er2X H6AX 64.7
B12X Er2X H6BX 134.0
B8X Er2X H6BX 132.4
B6X Er2X H6BX 24.7
B7X Er2X H6BX 82.3
B5X Er2X H6BX 65.6
B22X Er2X H6BX 88.4
H5BX Er2X H6BX 64.8
H5CX Er2X H6BX 83.3
H6AX Er2X H6BX 47.4
B12X Er2X H7AX 157.5
B8X Er2X H7AX 67.0
B6X Er2X H7AX 88.0
B7X Er2X H7AX 23.5
B5X Er2X H7AX 82.9
B22X Er2X H7AX 102.1
H5BX Er2X H7AX 59.1
H5CX Er2X H7AX 105.3
H6AX Er2X H7AX 112.8
H6BX Er2X H7AX 65.9
B12X Er2X H8BX 77.5
B8X Er2X H8BX 25.7
B6X Er2X H8BX 172.4
B7X Er2X H8BX 65.9
B5X Er2X H8BX 124.8
B22X Er2X H8BX 86.1
H5BX Er2X H8BX 111.0
H5CX Er2X H8BX 117.7
H6AX Er2X H8BX 161.8
H6BX Er2X H8BX 148.0
H7AX Er2X H8BX 84.5
B12X Er2X H8CX 90.7
B8X Er2X H8CX 25.8
B6X Er2X H8CX 128.6
B7X Er2X H8CX 66.7
B5X Er2X H8CX 76.8
B22X Er2X H8CX 133.4
H5BX Er2X H8CX 62.9
H5CX Er2X H8CX 78.2
H6AX Er2X H8CX 141.7
H6BX Er2X H8CX 122.1
H7AX Er2X H8CX 67.2
H8BX Er2X H8CX 48.9
B12X Er2X H12U 26.0
B8X Er2X H12U 117.1
B6X Er2X H12U 87.5
B7X Er2X H12U 160.1
B5X Er2X H12U 94.2
B22X Er2X H12U 78.7
H5BX Er2X H12U 118.4
H5CX Er2X H12U 72.4
H6AX Er2X H12U 62.8
H6BX Er2X H12U 109.8
H7AX Er2X H12U 175.5
H8BX Er2X H12U 100.0
H8CX Er2X H12U 115.5
B12X Er2X H12W 26.4
B8X Er2X H12W 71.5
B6X Er2X H12W 120.1
B7X Er2X H12W 127.1
B5X Er2X H12W 84.0
B22X Er2X H12W 112.2
H5BX Er2X H12W 95.9
H5CX Er2X H12W 62.3
H6AX Er2X H12W 102.7
H6BX Er2X H12W 143.5
H7AX Er2X H12W 132.3
H8BX Er2X H12W 66.5
H8CX Er2X H12W 65.2
H12U Er2X H12W 50.4
B12X Er2X H22V 72.9
B8X Er2X H22V 91.6
B6X Er2X H22V 115.1
B7X Er2X H22V 90.9
B5X Er2X H22V 162.7
B22X Er2X H22V 23.8
H5BX Er2X H22V 171.4
H5CX Er2X H22V 142.4
H6AX Er2X H22V 99.8
H6BX Er2X H22V 112.1
H7AX Er2X H22V 112.3
H8BX Er2X H22V 67.0
H8CX Er2X H22V 115.9
H12U Er2X H22V 70.1
H12W Er2X H22V 90.9
B12X Er2X H22W 102.7
B8X Er2X H22W 126.5
B6X Er2X H22W 71.1
B7X Er2X H22W 88.0
B5X Er2X H22W 126.3
B22X Er2X H22W 23.7
H5BX Er2X H22W 129.6
H5CX Er2X H22W 130.5
H6AX Er2X H22W 65.9
H6BX Er2X H22W 65.1
H7AX Er2X H22W 95.6
H8BX Er2X H22W 108.4
H8CX Er2X H22W 150.7
H12U Er2X H22W 83.3
H12W Er2X H22W 128.4
H22V Er2X H22W 47.1
N1X B1X Er1X 98.3
N1X B1X H5E 35.5
Er1X B1X H5E 64.9
N1X B1X H5F 103.1
Er1X B1X H5F 149.1
H5E B1X H5F 138.6
N1X B1X H1AX 109.2
Er1X B1X H1AX 152.0
N1X B1X H1BX 108.3
Er1X B1X H1BX 54.8
H1AX B1X H1BX 109.5
N1X B1X H1CX 110.8
Er1X B1X H1CX 63.3
H1AX B1X H1CX 109.5
H1BX B1X H1CX 109.5
N1X B2X Er1X 97.0
N1X B2X H6B 101.3
Er1X B2X H6B 94.1
N1X B2X H2AX 109.5
Er1X B2X H2AX 67.8
N1X B2X H2BX 108.9
Er1X B2X H2BX 50.7
H2AX B2X H2BX 109.5
N1X B2X H2CX 110.0
Er1X B2X H2CX 151.5
H2AX B2X H2CX 109.5
H2BX B2X H2CX 109.5
C2X N1X C1X 110.3
C2X N1X B2X 109.3
C1X N1X B2X 110.4
C2X N1X B1X 110.0
C1X N1X B1X 107.5
B2X N1X B1X 109.4
C2X N1X H5D 67.2
C1X N1X H5D 65.1
B2X N1X H5D 171.4
B1X N1X H5D 79.2
C2X N1X H5E 129.4
C1X N1X H5E 111.6
B2X N1X H5E 81.2
B1X N1X H5E 29.3
H5D N1X H5E 107.2
N1X C1X H5D 40.5
N1X C1X H1DX 110.0
N1X C1X H1EX 108.4
H1DX C1X H1EX 109.5
N1X C1X H1FX 110.0
H1DX C1X H1FX 109.5
H1EX C1X H1FX 109.5
N1X C2X H6C 101.5
N1X C2X H5D 41.4
H6C C2X H5D 131.5
N1X C2X H2DX 109.8
N1X C2X H2EX 110.3
H2DX C2X H2EX 109.5
N1X C2X H2FX 108.3
H2DX C2X H2FX 109.5
H2EX C2X H2FX 109.5
N2X B3X Er1X 96.4
N2X B3X H8C 8.1
Er1X B3X H8C 104.5
N2X B3X H3AX 109.4
Er1X B3X H3AX 151.1
N2X B3X H3BX 108.4
Er1X B3X H3BX 47.7
H3AX B3X H3BX 109.5
N2X B3X H3CX 110.5
Er1X B3X H3CX 71.4
H3AX B3X H3CX 109.5
H3BX B3X H3CX 109.5
N2X B4X Er1X 97.3
N2X B4X H7E 98.8
Er1X B4X H7E 48.4
N2X B4X H4AX 109.4
Er1X B4X H4AX 63.3
N2X B4X H4BX 109.0
Er1X B4X H4BX 55.1
H4AX B4X H4BX 109.5
N2X B4X H4CX 110.0
Er1X B4X H4CX 152.4
H4AX B4X H4CX 109.5
H4BX B4X H4CX 109.5
C3X N2X B3X 108.6
C3X N2X C4X 105.9
B3X N2X C4X 109.2
C3X N2X B4X 111.7
B3X N2X B4X 111.5
C4X N2X B4X 109.7
C3X N2X H8A 79.0
B3X N2X H8A 121.8
C4X N2X H8A 27.0
B4X N2X H8A 118.6
C3X N2X H8B 5.4
B3X N2X H8B 112.1
C4X N2X H8B 107.8
B4X N2X H8B 106.4
H8A N2X H8B 80.7
C3X N2X H8C 104.2
B3X N2X H8C 7.6
C4X N2X H8C 105.3
B4X N2X H8C 119.2
H8A N2X H8C 115.3
H8B N2X H8C 108.1
N2X C3X H8B 96.5
N2X C3X H3DX 109.8
N2X C3X H3EX 109.1
H3DX C3X H3EX 109.5
N2X C3X H3FX 109.6
H3DX C3X H3FX 109.5
H3EX C3X H3FX 109.5
N2X C4X H8A 68.5
N2X C4X H4DX 109.3
N2X C4X H4EX 110.4
H4DX C4X H4EX 109.5
N2X C4X H4FX 108.7
H4DX C4X H4FX 109.5
H4EX C4X H4FX 109.5
N3X B5X Er2X 97.4
N3X B5X H5AX 109.7
Er2X B5X H5AX 151.8
N3X B5X H5BX 109.2
Er2X B5X H5BX 67.0
H5AX B5X H5BX 109.5
N3X B5X H5CX 109.5
Er2X B5X H5CX 51.6
H5AX B5X H5CX 109.5
H5BX B5X H5CX 109.5
N3X B6X Er2X 98.0
N3X B6X H6AX 109.2
Er2X B6X H6AX 64.1
N3X B6X H6BX 109.0
Er2X B6X H6BX 53.7
H6AX B6X H6BX 109.5
N3X B6X H6CX 110.2
Er2X B6X H6CX 151.3
H6AX B6X H6CX 109.5
H6BX B6X H6CX 109.5
C5X N3X C6X 107.8
C5X N3X B5X 107.9
C6X N3X B5X 109.1
C5X N3X B6X 113.2
C6X N3X B6X 109.3
B5X N3X B6X 109.5
N3X C5X H5DX 109.7
N3X C5X H5EX 107.5
H5DX C5X H5EX 109.5
N3X C5X H5FX 111.2
H5DX C5X H5FX 109.5
H5EX C5X H5FX 109.5
N3X C6X H6DX 109.1
N3X C6X H6EX 109.5
H6DX C6X H6EX 109.5
N3X C6X H6FX 109.8
H6DX C6X H6FX 109.5
H6EX C6X H6FX 109.5
N4X B7X Er2X 98.0
N4X B7X H7AX 109.9
Er2X B7X H7AX 47.2
N4X B7X H7BX 110.7
Er2X B7X H7BX 72.1
H7AX B7X H7BX 109.5
N4X B7X H7CX 107.8
Er2X B7X H7CX 151.0
H7AX B7X H7CX 109.5
H7BX B7X H7CX 109.5
N4X B8X Er2X 99.6
N4X B8X H8AX 108.8
Er2X B8X H8AX 151.6
N4X B8X H8BX 111.3
Er2X B8X H8BX 57.9
H8AX B8X H8BX 109.5
N4X B8X H8CX 108.4
Er2X B8X H8CX 59.8
H8AX B8X H8CX 109.5
H8BX B8X H8CX 109.5
C7X N4X C8X 110.1
C7X N4X B7X 108.3
C8X N4X B7X 110.1
C7X N4X B8X 110.4
C8X N4X B8X 111.3
B7X N4X B8X 106.5
N4X C7X H7DX 109.5
N4X C7X H7EX 109.9
H7DX C7X H7EX 109.5
N4X C7X H7FX 109.0
H7DX C7X H7FX 109.5
H7EX C7X H7FX 109.5
N4X C8X H8DX 109.2
N4X C8X H8EX 109.1
H8DX C8X H8EX 109.5
N4X C8X H8FX 110.1
H8DX C8X H8FX 109.5
H8EX C8X H8FX 109.5
N11X B11X Er1X 137.0
N11X B11X H11U 108.9
Er1X B11X H11U 114.0
N11X B11X H11V 109.5
Er1X B11X H11V 54.7
H11U B11X H11V 109.5
N11X B11X H11W 110.0
Er1X B11X H11W 56.3
H11U B11X H11W 109.5
H11V B11X H11W 109.5
N11X B12X Er2X 148.6
N11X B12X H12U 109.1
Er2X B12X H12U 53.9
N11X B12X H12V 108.5
Er2X B12X H12V 102.4
H12U B12X H12V 109.5
N11X B12X H12W 110.8
Er2X B12X H12W 61.8
H12U B12X H12W 109.5
H12V B12X H12W 109.5
C12X N11X C11X 108.1
C12X N11X B11X 110.1
C11X N11X B11X 108.9
C12X N11X B12X 108.0
C11X N11X B12X 108.1
B11X N11X B12X 113.5
N11X C11X H11X 112.0
N11X C11X H11Y 108.6
H11X C11X H11Y 109.5
N11X C11X H11Z 107.8
H11X C11X H11Z 109.5
H11Y C11X H11Z 109.5
N11X C12X H12X 108.8
N11X C12X H12Y 109.4
H12X C12X H12Y 109.5
N11X C12X H12Z 110.2
H12X C12X H12Z 109.5
H12Y C12X H12Z 109.5
N21X B21X Er1X 147.4
N21X B21X H21U 108.6
Er1X B21X H21U 103.7
N21X B21X H21V 109.9
Er1X B21X H21V 53.5
H21U B21X H21V 109.5
N21X B21X H21W 109.9
Er1X B21X H21W 61.6
H21U B21X H21W 109.5
H21V B21X H21W 109.5
N21X B22X Er2X 136.3
N21X B22X H22U 109.0
Er2X B22X H22U 114.6
N21X B22X H22V 110.3
Er2X B22X H22V 55.6
H22U B22X H22V 109.5
N21X B22X H22W 109.0
Er2X B22X H22W 55.3
H22U B22X H22W 109.5
H22V B22X H22W 109.5
C21X N21X C22X 108.8
C21X N21X B22X 107.6
C22X N21X B22X 110.7
C21X N21X B21X 106.2
C22X N21X B21X 109.0
B22X N21X B21X 114.3
N21X C21X H21X 109.2
N21X C21X H21Y 110.1
H21X C21X H21Y 109.5
N21X C21X H21Z 109.1
H21X C21X H21Z 109.5
H21Y C21X H21Z 109.5
N21X C22X H22X 110.2
N21X C22X H22Y 109.7
H22X C22X H22Y 109.5
N21X C22X H22Z 108.5
H22X C22X H22Z 109.5
H22Y C22X H22Z 109.5

loop_
_geom_bond_atom_site_label_1
_geom_bond_atom_site_label_2
_geom_bond_distance
Er1 B4 2.71(2)
Er1 B21 2.719(18)
Er1 B1 2.733(19)
Er1 B3 2.744(16)
Er1 B2 2.745(18)
Er1 B11 2.849(19)
Er1 H1B 2.2925
Er1 H1C 2.4324
Er1 H2A 2.5347
Er1 H2B 2.2038
Er1 H3B 2.1497
Er1 H4A 2.4285
Er1 H4B 2.2550
Er1 H11B 2.3814
Er1 H11C 2.4052
Er1 H21B 2.2326
Er1 H21C 2.3982
Er2 B12 2.590(17)
Er2 B8 2.68(2)
Er2 B6 2.730(19)
Er2 B7 2.733(17)
Er2 B5 2.735(18)
Er2 B22 2.849(17)
Er2 H5B 2.5191
Er2 H5C 2.2069
Er2 H6A 2.4551
Er2 H6B 2.2562
Er2 H7A 2.1247
Er2 H8B 2.2823
Er2 H8C 2.3214
Er2 H12A 2.1214
Er2 H12C 2.2844
Er2 H22B 2.3811
Er2 H22C 2.4029
Er2 H2BX 2.3252
Er2 H3CX 1.4219
Er2 H4AX 2.4878
Er2 H3FX 1.4953
B1 N1 1.58(2)
B1 H1A 1.1501
B1 H1B 1.1501
B1 H1C 1.1501
B2 N1 1.52(2)
B2 H2A 1.1501
B2 H2B 1.1501
B2 H2C 1.1501
N1 C2 1.42(2)
N1 C1 1.50(2)
C1 H1D 0.9800
C1 H1E 0.9801
C1 H1F 0.9800
C2 H2D 0.9800
C2 H2E 0.9800
C2 H2F 0.9800
B3 N2 1.50(2)
B3 H3A 1.1500
B3 H3B 1.1501
B3 H3C 1.1500
B4 N2 1.52(2)
B4 H4A 1.1501
B4 H4B 1.1501
B4 H4C 1.1501
N2 C3 1.45(2)
N2 C4 1.533(19)
C3 H3D 0.9800
C3 H3E 0.9800
C3 H3F 0.9800
C4 H4D 0.9800
C4 H4E 0.9800
C4 H4F 0.9800
B5 N3 1.54(2)
B5 H5A 1.1501
B5 H5B 1.1501
B5 H5C 1.1501
B5 H1BX 1.3730
B6 N3 1.58(2)
B6 H6A 1.1500
B6 H6B 1.1501
B6 H6C 1.1501
B6 H2EX 0.9691
N3 C5 1.41(2)
N3 C6 1.475(18)
N3 H2EX 0.8814
C5 H5D 0.9800
C5 H5E 0.9800
C5 H5F 0.9800
C5 H1AX 1.3136
C5 H1BX 1.5241
C6 H6D 0.9800
C6 H6E 0.9800
C6 H6F 0.9800
C6 H2EX 1.5426
C6 H2FX 1.4297
B7 N4 1.53(2)
B7 H7A 1.1501
B7 H7B 1.1501
B7 H7C 1.1501
B7 H4AX 0.4491
B8 N4 1.57(2)
B8 H8A 1.1501
B8 H8B 1.1500
B8 H8C 1.1501
B8 H3DX 1.5894
N4 C7 1.44(2)
N4 C8 1.470(19)
N4 H4BX 1.5086
N4 H4CX 0.7027
C7 H7D 0.9800
C7 H7E 0.9800
C7 H7F 0.9800
C7 H4BX 0.7028
C8 H8D 0.9800
C8 H8E 0.9800
C8 H8F 0.9800
C8 H4CX 0.9442
B11 N11 1.50(2)
B11 H11A 1.1500
B11 H11B 1.1501
B11 H11C 1.1500
B12 N11 1.69(2)
B12 H12A 1.1500
B12 H12B 1.1501
B12 H12C 1.1500
N11 C12 1.42(2)
N11 C11 1.449(18)
C11 H11D 0.9800
C11 H11E 0.9800
C11 H11F 0.9800
C12 H12D 0.9800
C12 H12E 0.9800
C12 H12F 0.9800
B21 N21 1.52(2)
B21 H21A 1.1501
B21 H21B 1.1501
B21 H21C 1.1500
B22 N21 1.50(2)
B22 H22A 1.1501
B22 H22B 1.1501
B22 H22C 1.1501
N21 C21 1.463(18)
N21 C22 1.474(19)
C21 H21D 0.9800
C21 H21E 0.9800
C21 H21F 0.9800
C22 H22D 0.9800
C22 H22E 0.9800
C22 H22F 0.9800
Er1X B4X 2.7004
Er1X B21X 2.7006
Er1X B1X 2.7016
Er1X B2X 2.7384
Er1X B3X 2.7561
Er1X B11X 2.8382
Er1X H5B 1.7160
Er1X H5E 2.4653
Er1X H7A 1.9557
Er1X H7E 2.0275
Er1X H1BX 2.2447
Er1X H1CX 2.4148
Er1X H2AX 2.5387
Er1X H2BX 2.1981
Er1X H3BX 2.1575
Er1X H4AX 2.4134
Er1X H4BX 2.2488
Er1X H11V 2.3675
Er1X H11W 2.3997
Er1X H21V 2.2180
Er1X H21W 2.3788
Er2X B12X 2.5851
Er2X B8X 2.6389
Er2X B6X 2.6998
Er2X B7X 2.7186
Er2X B5X 2.7350
Er2X B22X 2.8050
Er2X H5BX 2.5180
Er2X H5CX 2.2125
Er2X H6AX 2.4287
Er2X H6BX 2.2215
Er2X H7AX 2.1134
Er2X H8BX 2.2494
Er2X H8CX 2.2876
Er2X H12U 2.1226
Er2X H12W 2.2790
Er2X H22V 2.3550
Er2X H22W 2.3481
B1X N1X 1.5494
B1X H5E 0.8384
B1X H5F 0.8726
B1X H1AX 1.1500
B1X H1BX 1.1501
B1X H1CX 1.1500
B2X N1X 1.5440
B2X H6B 1.4027
B2X H2AX 1.1501
B2X H2BX 1.1500
B2X H2CX 1.1501
N1X C2X 1.4229
N1X C1X 1.4737
N1X H5D 0.9936
N1X H5E 0.9945
C1X H5D 1.3885
C1X H1DX 0.9800
C1X H1EX 0.9800
C1X H1FX 0.9801
C2X H6C 1.3469
C2X H5D 1.3840
C2X H2DX 0.9801
C2X H2EX 0.9800
C2X H2FX 0.9800
B3X N2X 1.4846
B3X H8C 0.7244
B3X H3AX 1.1501
B3X H3BX 1.1501
B3X H3CX 1.1501
B4X N2X 1.5370
B4X H7E 1.6092
B4X H4AX 1.1501
B4X H4BX 1.1500
B4X H4CX 1.1500
N2X C3X 1.4648
N2X C4X 1.5107
N2X H8A 1.4116
N2X H8B 1.4870
N2X H8C 0.7743
C3X H8B 0.1398
C3X H3DX 0.9800
C3X H3EX 0.9800
C3X H3FX 0.9800
C4X H8A 0.6901
C4X H4DX 0.9800
C4X H4EX 0.9800
C4X H4FX 0.9800
B5X N3X 1.5255
B5X H5AX 1.1500
B5X H5BX 1.1500
B5X H5CX 1.1501
B6X N3X 1.5552
B6X H6AX 1.1500
B6X H6BX 1.1501
B6X H6CX 1.1500
N3X C5X 1.4520
N3X C6X 1.4982
C5X H5DX 0.9800
C5X H5EX 0.9800
C5X H5FX 0.9800
C6X H6DX 0.9800
C6X H6EX 0.9800
C6X H6FX 0.9800
B7X N4X 1.5305
B7X H7AX 1.1501
B7X H7BX 1.1501
B7X H7CX 1.1501
B8X N4X 1.5889
B8X H8AX 1.1501
B8X H8BX 1.1501
B8X H8CX 1.1500
N4X C7X 1.4631
N4X C8X 1.4680
C7X H7DX 0.9800
C7X H7EX 0.9800
C7X H7FX 0.9800
C8X H8DX 0.9800
C8X H8EX 0.9800
C8X H8FX 0.9800
B11X N11X 1.4870
B11X H11U 1.1500
B11X H11V 1.1501
B11X H11W 1.1500
B12X N11X 1.6657
B12X H12U 1.1501
B12X H12V 1.1501
B12X H12W 1.1500
N11X C12X 1.4537
N11X C11X 1.4858
C11X H11X 0.9800
C11X H11Y 0.9800
C11X H11Z 0.9800
C12X H12X 0.9800
C12X H12Y 0.9800
C12X H12Z 0.9800
B21X N21X 1.5718
B21X H21U 1.1501
B21X H21V 1.1500
B21X H21W 1.1500
B22X N21X 1.4996
B22X H22U 1.1501
B22X H22V 1.1501
B22X H22W 1.1501
N21X C21X 1.4704
N21X C22X 1.4783
C21X H21X 0.9800
C21X H21Y 0.9800
C21X H21Z 0.9800
C22X H22X 0.9800
C22X H22Y 0.9800
C22X H22Z 0.9800
